data_4078516
loop_
_publ_author_name
'Lilly, Cassandra P.'
'Boyle, Paul D.'
'Ison, Elon A.'

_publ_section_title
;
 Synthesis of Oxorhenium Acetyl and Benzoyl Complexes Incorporating
 Diamidopyridine Ligands: Implications for the Mechanism of CO Insertion
;
_journal_issue 11
_journal_name_full Organometallics
_journal_page_first 4295
_journal_paper_doi 10.1021/om3002872
_journal_volume 31
_journal_year 2012
_chemical_formula_sum 'C28.85 H35.74 Br0.04 N3 O Re'
_chemical_formula_weight 629.75
_chemical_name_systematic
; 
 ? 
;
_space_group_IT_number 14
_symmetry_cell_setting monoclinic
_symmetry_space_group_name_Hall '-P 2ybc'
_symmetry_space_group_name_H-M 'P 1 21/c 1'
_atom_sites_solution_hydrogens geom
_atom_sites_solution_primary direct
_atom_sites_solution_secondary difmap
_audit_creation_method SHELXL-97
_cell_angle_alpha 90.00
_cell_angle_beta 124.049(7)
_cell_angle_gamma 90.00
_cell_formula_units_Z 8
_cell_length_a 16.998(5)
_cell_length_b 18.682(5)
_cell_length_c 20.185(7)
_cell_measurement_reflns_used 9300
_cell_measurement_temperature 110
_cell_measurement_theta_max 32.38
_cell_measurement_theta_min 2.50
_cell_volume 5311(3)
_computing_cell_refinement SAINT
_computing_data_collection Apex2
_computing_data_reduction SAINT
_computing_molecular_graphics NRCVAX
_computing_publication_material cif2tables.py
_computing_structure_refinement XL
_computing_structure_solution XS
_diffrn_ambient_temperature 110
_diffrn_measured_fraction_theta_full 0.987
_diffrn_measured_fraction_theta_max 0.924
_diffrn_measurement_device_type 'Bruker-Nonius Kappa Axis X8 Apex2'
_diffrn_measurement_method 'omega and phi scans'
_diffrn_radiation_monochromator graphite
_diffrn_radiation_source 'fine-focus sealed tube'
_diffrn_radiation_type MoK\a
_diffrn_radiation_wavelength 0.71073
_diffrn_reflns_av_R_equivalents 0.0608
_diffrn_reflns_av_sigmaI/netI 0.0578
_diffrn_reflns_limit_h_max 29
_diffrn_reflns_limit_h_min -27
_diffrn_reflns_limit_k_max 32
_diffrn_reflns_limit_k_min -32
_diffrn_reflns_limit_l_max 32
_diffrn_reflns_limit_l_min -35
_diffrn_reflns_number 315059
_diffrn_reflns_theta_full 38.09
_diffrn_reflns_theta_max 39.74
_diffrn_reflns_theta_min 2.02
_exptl_absorpt_coefficient_mu 4.658
_exptl_absorpt_correction_T_max 0.8653
_exptl_absorpt_correction_T_min 0.2505
_exptl_absorpt_correction_type multi-scan
_exptl_absorpt_process_details SADABS
_exptl_crystal_colour red
_exptl_crystal_density_diffrn 1.575
_exptl_crystal_density_method 'not measured'
_exptl_crystal_description sword
_exptl_crystal_F_000 2513
_exptl_crystal_size_max 0.41
_exptl_crystal_size_mid 0.10
_exptl_crystal_size_min 0.03
_refine_diff_density_max 6.324
_refine_diff_density_min -1.838
_refine_diff_density_rms 0.182
_refine_ls_extinction_method none
_refine_ls_goodness_of_fit_ref 1.024
_refine_ls_hydrogen_treatment constr
_refine_ls_matrix_type full
_refine_ls_number_parameters 639
_refine_ls_number_reflns 29933
_refine_ls_number_restraints 0
_refine_ls_restrained_S_all 1.024
_refine_ls_R_factor_all 0.0776
_refine_ls_R_factor_gt 0.0356
_refine_ls_shift/su_max 0.004
_refine_ls_shift/su_mean 0.000
_refine_ls_structure_factor_coef Fsqd
_refine_ls_weighting_details 'calc w=1/[\s^2^(Fo^2^)+(0.0278P)^2^+8.0442P] where P=(Fo^2^+2Fc^2^)/3'
_refine_ls_weighting_scheme calc
_refine_ls_wR_factor_gt 0.0677
_refine_ls_wR_factor_ref 0.0780
_reflns_number_gt 20265
_reflns_number_total 29933
_reflns_threshold_expression >2sigma(I)
_cod_data_source_file om3002872_si_001.cif
_cod_data_source_block x12066
_cod_original_sg_symbol_H-M 'P 21/c'
_cod_database_code 4078516

loop_
_symmetry_equiv_pos_as_xyz
'x, y, z'
'-x, y+1/2, -z+1/2'
'-x, -y, -z'
'x, -y-1/2, z-1/2'

loop_
_atom_site_label
_atom_site_type_symbol
_atom_site_fract_x
_atom_site_fract_y
_atom_site_fract_z
_atom_site_U_iso_or_equiv
_atom_site_adp_type
_atom_site_occupancy
_atom_site_symmetry_multiplicity
_atom_site_calc_flag
_atom_site_refinement_flags
_atom_site_disorder_assembly
_atom_site_disorder_group
Re1 Re 0.462569(6) 0.214447(5) 1.158682(6) 0.01645(2) Uani 1 1 d . . .
O1A O 0.53035(14) 0.24041(11) 1.25568(11) 0.0258(4) Uani 1 1 d . A .
C1A C 0.4096(2) 0.3030(2) 1.08573(18) 0.0179(5) Uani 0.925(2) 1 d P A 1
H1A H 0.3837 0.2920 1.0313 0.022 Uiso 0.925(2) 1 calc PR A 1
C2A C 0.4032(2) 0.3733(2) 1.09785(18) 0.0225(5) Uani 0.925(2) 1 d P A 1
C3A C 0.4484(3) 0.40637(19) 1.1791(2) 0.0409(9) Uani 0.925(2) 1 d P A 1
H3A1 H 0.4912 0.3717 1.2201 0.061 Uiso 0.925(2) 1 calc PR A 1
H3A2 H 0.3989 0.4202 1.1874 0.061 Uiso 0.925(2) 1 calc PR A 1
H3A3 H 0.4845 0.4488 1.1829 0.061 Uiso 0.925(2) 1 calc PR A 1
C4A C 0.3451(2) 0.42400(16) 1.0290(2) 0.0291(6) Uani 0.925(2) 1 d P A 1
H4A1 H 0.3187 0.3983 0.9785 0.044 Uiso 0.925(2) 1 calc PR A 1
H4A2 H 0.3855 0.4632 1.0324 0.044 Uiso 0.925(2) 1 calc PR A 1
H4A3 H 0.2932 0.4435 1.0314 0.044 Uiso 0.925(2) 1 calc PR A 1
Br1A Br 0.4229(4) 0.3367(4) 1.0967(4) 0.040(2) Uani 0.075(2) 1 d P A 2
N1A N 0.32959(15) 0.19545(12) 1.12186(13) 0.0195(4) Uani 1 1 d . A .
N2A N 0.44701(14) 0.10555(11) 1.13807(13) 0.0188(4) Uani 1 1 d . A .
N3A N 0.53998(14) 0.19434(11) 1.11621(13) 0.0180(4) Uani 1 1 d . A .
C5A C 0.25242(17) 0.24496(13) 1.09150(15) 0.0187(4) Uani 1 1 d . . .
C6A C 0.24619(17) 0.28770(14) 1.14536(15) 0.0198(4) Uani 1 1 d . A .
C7A C 0.17127(19) 0.33598(15) 1.11579(17) 0.0251(5) Uani 1 1 d . . .
H7A H 0.1658 0.3637 1.1524 0.030 Uiso 1 1 calc R A .
C8A C 0.10438(19) 0.34478(15) 1.03434(18) 0.0268(5) Uani 1 1 d . A .
C9A C 0.11286(18) 0.30223(15) 0.98209(16) 0.0248(5) Uani 1 1 d . . .
H9A H 0.0683 0.3080 0.9262 0.030 Uiso 1 1 calc R A .
C10A C 0.18470(18) 0.25143(14) 1.00919(15) 0.0206(5) Uani 1 1 d . A .
C11A C 0.3189(2) 0.28290(17) 1.23391(16) 0.0285(6) Uani 1 1 d . . .
H11A H 0.3794 0.3023 1.2466 0.043 Uiso 1 1 calc R A .
H11B H 0.3275 0.2327 1.2508 0.043 Uiso 1 1 calc R . .
H11C H 0.2973 0.3105 1.2621 0.043 Uiso 1 1 calc R . .
C12A C 0.0256(2) 0.39859(19) 1.0048(2) 0.0436(9) Uani 1 1 d . . .
H12A H -0.0303 0.3751 0.9975 0.065 Uiso 1 1 calc R A .
H12B H 0.0093 0.4184 0.9536 0.065 Uiso 1 1 calc R . .
H12C H 0.0464 0.4373 1.0439 0.065 Uiso 1 1 calc R . .
C13A C 0.1895(2) 0.20541(17) 0.95054(17) 0.0282(6) Uani 1 1 d . . .
H13A H 0.1722 0.1561 0.9538 0.042 Uiso 1 1 calc R A .
H13B H 0.2543 0.2062 0.9633 0.042 Uiso 1 1 calc R . .
H13C H 0.1453 0.2238 0.8963 0.042 Uiso 1 1 calc R . .
C14A C 0.30369(18) 0.12219(14) 1.12918(17) 0.0227(5) Uani 1 1 d . . .
H14A H 0.2395 0.1105 1.0822 0.027 Uiso 1 1 calc R A .
H14B H 0.3030 0.1181 1.1778 0.027 Uiso 1 1 calc R . .
C15A C 0.37470(18) 0.07141(14) 1.13422(15) 0.0204(4) Uani 1 1 d . A .
C16A C 0.37078(19) -0.00258(14) 1.13121(17) 0.0233(5) Uani 1 1 d . . .
H16A H 0.3211 -0.0275 1.1298 0.028 Uiso 1 1 calc R A .
C17A C 0.44086(19) -0.03968(15) 1.13029(17) 0.0245(5) Uani 1 1 d . A .
H17A H 0.4401 -0.0905 1.1298 0.029 Uiso 1 1 calc R . .
C18A C 0.51230(18) -0.00332(14) 1.13007(16) 0.0231(5) Uani 1 1 d . . .
H18A H 0.5593 -0.0288 1.1280 0.028 Uiso 1 1 calc R A .
C19A C 0.51333(17) 0.07107(14) 1.13293(15) 0.0195(4) Uani 1 1 d . A .
C20A C 0.57741(17) 0.12086(14) 1.12716(16) 0.0210(5) Uani 1 1 d . . .
H20A H 0.6422 0.1182 1.1765 0.025 Uiso 1 1 calc R A .
H20B H 0.5807 0.1074 1.0813 0.025 Uiso 1 1 calc R . .
C21A C 0.56785(16) 0.23967(13) 1.07555(15) 0.0179(4) Uani 1 1 d . . .
C22A C 0.64047(17) 0.29004(13) 1.11851(16) 0.0205(4) Uani 1 1 d . A .
C23A C 0.66796(19) 0.33147(15) 1.07710(18) 0.0247(5) Uani 1 1 d . . .
H23A H 0.7175 0.3655 1.1059 0.030 Uiso 1 1 calc R A .
C24A C 0.6257(2) 0.32470(15) 0.99572(18) 0.0250(5) Uani 1 1 d . A .
C25A C 0.5524(2) 0.27513(15) 0.95384(17) 0.0252(5) Uani 1 1 d . . .
H25A H 0.5222 0.2702 0.8978 0.030 Uiso 1 1 calc R A .
C26A C 0.52282(18) 0.23279(14) 0.99265(16) 0.0212(5) Uani 1 1 d . A .
C27A C 0.6883(2) 0.29821(16) 1.20698(17) 0.0271(5) Uani 1 1 d . . .
H27A H 0.7427 0.3305 1.2282 0.041 Uiso 1 1 calc R A .
H27B H 0.7102 0.2513 1.2328 0.041 Uiso 1 1 calc R . .
H27C H 0.6432 0.3181 1.2178 0.041 Uiso 1 1 calc R . .
C28A C 0.6581(2) 0.36903(17) 0.9529(2) 0.0361(7) Uani 1 1 d . . .
H28A H 0.6477 0.4199 0.9576 0.054 Uiso 1 1 calc R A .
H28B H 0.6218 0.3555 0.8963 0.054 Uiso 1 1 calc R . .
H28C H 0.7258 0.3606 0.9769 0.054 Uiso 1 1 calc R . .
C29A C 0.4410(2) 0.18178(16) 0.94522(17) 0.0271(5) Uani 1 1 d . . .
H29A H 0.3834 0.2028 0.9370 0.041 Uiso 1 1 calc R A .
H29B H 0.4553 0.1366 0.9745 0.041 Uiso 1 1 calc R . .
H29C H 0.4312 0.1727 0.8932 0.041 Uiso 1 1 calc R . .
Re2 Re -0.069167(6) 0.453457(5) 0.607755(5) 0.01489(2) Uani 1 1 d . . .
O1B O -0.09634(13) 0.53382(10) 0.56015(11) 0.0219(4) Uani 1 1 d . . .
C1B C 0.00920(18) 0.47286(15) 0.73100(16) 0.0216(5) Uani 1 1 d . . .
H1B H 0.0279 0.4300 0.7615 0.026 Uiso 1 1 calc R . .
C2B C 0.0387(2) 0.53075(17) 0.77617(18) 0.0314(6) Uani 1 1 d . . .
C3B C 0.0235(4) 0.6067(2) 0.7448(3) 0.0700(15) Uani 1 1 d . . .
H3B1 H 0.0851 0.6291 0.7652 0.105 Uiso 1 1 calc R . .
H3B2 H -0.0104 0.6341 0.7627 0.105 Uiso 1 1 calc R . .
H3B3 H -0.0140 0.6059 0.6862 0.105 Uiso 1 1 calc R . .
C4B C 0.0961(3) 0.5246(2) 0.86667(19) 0.0444(8) Uani 1 1 d . . .
H4B1 H 0.1013 0.4741 0.8818 0.067 Uiso 1 1 calc R . .
H4B2 H 0.0643 0.5512 0.8871 0.067 Uiso 1 1 calc R . .
H4B3 H 0.1597 0.5444 0.8895 0.067 Uiso 1 1 calc R . .
N1B N 0.04567(14) 0.41085(11) 0.62281(12) 0.0176(4) Uani 1 1 d . . .
N2B N -0.11896(14) 0.36488(11) 0.53471(11) 0.0161(3) Uani 1 1 d . . .
N3B N -0.17184(14) 0.41722(11) 0.61681(12) 0.0168(4) Uani 1 1 d . . .
C5B C 0.14167(17) 0.42010(14) 0.68971(14) 0.0182(4) Uani 1 1 d . . .
C6B C 0.18979(17) 0.48382(14) 0.69686(15) 0.0198(4) Uani 1 1 d . . .
C7B C 0.28138(18) 0.49398(15) 0.76463(16) 0.0243(5) Uani 1 1 d . . .
H7B H 0.3136 0.5374 0.7701 0.029 Uiso 1 1 calc R . .
C8B C 0.32670(19) 0.44269(17) 0.82417(17) 0.0288(6) Uani 1 1 d . . .
C9B C 0.27842(19) 0.38008(17) 0.81536(16) 0.0268(5) Uani 1 1 d . . .
H9B H 0.3090 0.3444 0.8557 0.032 Uiso 1 1 calc R . .
C10B C 0.18606(18) 0.36747(14) 0.74911(16) 0.0219(5) Uani 1 1 d . . .
C11B C 0.1436(2) 0.54039(15) 0.63321(17) 0.0254(5) Uani 1 1 d . . .
H11D H 0.1896 0.5784 0.6454 0.038 Uiso 1 1 calc R . .
H11E H 0.0893 0.5606 0.6314 0.038 Uiso 1 1 calc R . .
H11F H 0.1218 0.5191 0.5812 0.038 Uiso 1 1 calc R . .
C12B C 0.4260(2) 0.4554(2) 0.8965(2) 0.0432(8) Uani 1 1 d . . .
H12D H 0.4715 0.4498 0.8815 0.065 Uiso 1 1 calc R . .
H12E H 0.4405 0.4206 0.9382 0.065 Uiso 1 1 calc R . .
H12F H 0.4307 0.5040 0.9166 0.065 Uiso 1 1 calc R . .
C13B C 0.1351(2) 0.29951(16) 0.74351(19) 0.0294(6) Uani 1 1 d . . .
H13D H 0.0740 0.3113 0.7352 0.044 Uiso 1 1 calc R . .
H13E H 0.1738 0.2722 0.7932 0.044 Uiso 1 1 calc R . .
H13F H 0.1242 0.2708 0.6985 0.044 Uiso 1 1 calc R . .
C14B C 0.03457(17) 0.36406(14) 0.55936(15) 0.0195(4) Uani 1 1 d . . .
H14C H 0.0801 0.3238 0.5833 0.023 Uiso 1 1 calc R . .
H14D H 0.0473 0.3914 0.5243 0.023 Uiso 1 1 calc R . .
C15B C -0.06536(17) 0.33604(13) 0.51173(14) 0.0185(4) Uani 1 1 d . . .
C16B C -0.10461(19) 0.28528(14) 0.45125(16) 0.0222(5) Uani 1 1 d . . .
H16B H -0.0680 0.2642 0.4341 0.027 Uiso 1 1 calc R . .
C17B C -0.1992(2) 0.26605(15) 0.41623(16) 0.0244(5) Uani 1 1 d . . .
H17B H -0.2281 0.2329 0.3731 0.029 Uiso 1 1 calc R . .
C18B C -0.25220(19) 0.29445(14) 0.44319(16) 0.0221(5) Uani 1 1 d . . .
H18B H -0.3165 0.2809 0.4194 0.027 Uiso 1 1 calc R . .
C19B C -0.20850(17) 0.34285(13) 0.50557(14) 0.0183(4) Uani 1 1 d . . .
C20B C -0.24635(16) 0.37325(14) 0.55110(14) 0.0194(4) Uani 1 1 d . . .
H20C H -0.3032 0.4029 0.5153 0.023 Uiso 1 1 calc R . .
H20D H -0.2649 0.3340 0.5727 0.023 Uiso 1 1 calc R . .
C21B C -0.18473(16) 0.42751(13) 0.68024(14) 0.0158(4) Uani 1 1 d . . .
C22B C -0.22347(17) 0.49199(13) 0.68542(15) 0.0183(4) Uani 1 1 d . . .
C23B C -0.23528(17) 0.50106(14) 0.74755(15) 0.0198(4) Uani 1 1 d . . .
H23B H -0.2616 0.5447 0.7509 0.024 Uiso 1 1 calc R . .
C24B C -0.21028(18) 0.44900(14) 0.80496(15) 0.0206(5) Uani 1 1 d . . .
C25B C -0.17115(17) 0.38587(15) 0.79895(15) 0.0212(5) Uani 1 1 d . . .
H25B H -0.1527 0.3497 0.8381 0.025 Uiso 1 1 calc R . .
C26B C -0.15802(16) 0.37383(13) 0.73760(15) 0.0179(4) Uani 1 1 d . . .
C27B C -0.2507(2) 0.55018(16) 0.62498(19) 0.0300(6) Uani 1 1 d . . .
H27D H -0.1943 0.5661 0.6273 0.045 Uiso 1 1 calc R . .
H27E H -0.2777 0.5906 0.6368 0.045 Uiso 1 1 calc R . .
H27F H -0.2979 0.5318 0.5714 0.045 Uiso 1 1 calc R . .
C28B C -0.2283(2) 0.45928(18) 0.86963(18) 0.0319(6) Uani 1 1 d . . .
H28D H -0.2197 0.5098 0.8852 0.048 Uiso 1 1 calc R . .
H28E H -0.1835 0.4300 0.9162 0.048 Uiso 1 1 calc R . .
H28F H -0.2934 0.4446 0.8495 0.048 Uiso 1 1 calc R . .
C29B C -0.1148(2) 0.30472(15) 0.73440(18) 0.0260(5) Uani 1 1 d . . .
H29D H -0.0952 0.2760 0.7819 0.039 Uiso 1 1 calc R . .
H29E H -0.0592 0.3151 0.7330 0.039 Uiso 1 1 calc R . .
H29F H -0.1616 0.2780 0.6863 0.039 Uiso 1 1 calc R . .

loop_
_atom_site_aniso_label
_atom_site_aniso_U_11
_atom_site_aniso_U_22
_atom_site_aniso_U_33
_atom_site_aniso_U_23
_atom_site_aniso_U_13
_atom_site_aniso_U_12
Re1 0.01499(4) 0.01838(4) 0.01593(4) -0.00034(3) 0.00862(3) 0.00051(3)
O1A 0.0248(9) 0.0303(10) 0.0197(9) -0.0026(8) 0.0108(8) -0.0005(8)
C1A 0.0168(12) 0.0160(13) 0.0204(12) -0.0025(11) 0.0100(10) -0.0024(11)
C2A 0.0236(13) 0.0184(14) 0.0280(14) -0.0001(11) 0.0160(12) 0.0022(11)
C3A 0.063(3) 0.0264(16) 0.0320(18) -0.0074(13) 0.0261(18) -0.0006(16)
C4A 0.0343(16) 0.0200(14) 0.0341(16) 0.0024(12) 0.0197(14) 0.0038(12)
Br1A 0.040(3) 0.032(4) 0.061(4) 0.011(3) 0.037(3) 0.004(2)
N1A 0.0192(9) 0.0197(10) 0.0238(10) 0.0010(8) 0.0147(8) 0.0010(7)
N2A 0.0177(9) 0.0181(10) 0.0209(9) 0.0018(7) 0.0110(8) 0.0011(7)
N3A 0.0167(8) 0.0169(9) 0.0216(10) 0.0002(7) 0.0114(8) 0.0007(7)
C5A 0.0171(10) 0.0202(11) 0.0211(11) -0.0009(9) 0.0121(9) 0.0000(8)
C6A 0.0164(10) 0.0241(12) 0.0182(10) -0.0033(9) 0.0094(9) -0.0017(9)
C7A 0.0210(11) 0.0240(12) 0.0292(13) -0.0087(10) 0.0132(11) -0.0010(10)
C8A 0.0188(11) 0.0228(13) 0.0322(14) -0.0035(11) 0.0102(11) 0.0014(9)
C9A 0.0189(11) 0.0261(13) 0.0214(12) 0.0005(10) 0.0063(10) -0.0014(9)
C10A 0.0199(11) 0.0238(12) 0.0203(11) -0.0027(9) 0.0125(9) -0.0028(9)
C11A 0.0253(12) 0.0393(16) 0.0217(12) -0.0053(11) 0.0137(11) -0.0005(11)
C12A 0.0321(16) 0.0348(18) 0.046(2) -0.0038(15) 0.0109(15) 0.0130(14)
C13A 0.0302(13) 0.0354(15) 0.0212(12) -0.0062(11) 0.0156(11) -0.0019(11)
C14A 0.0220(11) 0.0221(12) 0.0296(13) 0.0023(10) 0.0178(10) 0.0009(9)
C15A 0.0190(10) 0.0234(12) 0.0192(11) 0.0012(9) 0.0110(9) 0.0005(9)
C16A 0.0244(12) 0.0192(11) 0.0279(13) 0.0025(10) 0.0157(11) -0.0007(9)
C17A 0.0245(12) 0.0196(12) 0.0248(12) 0.0017(9) 0.0109(10) -0.0006(9)
C18A 0.0209(11) 0.0197(11) 0.0260(12) 0.0016(9) 0.0115(10) 0.0027(9)
C19A 0.0159(10) 0.0202(11) 0.0203(11) 0.0012(9) 0.0087(9) 0.0015(8)
C20A 0.0155(10) 0.0203(11) 0.0275(12) 0.0021(9) 0.0122(9) 0.0032(9)
C21A 0.0153(9) 0.0190(11) 0.0214(11) 0.0010(9) 0.0115(9) 0.0018(8)
C22A 0.0168(10) 0.0183(11) 0.0255(12) -0.0034(9) 0.0112(9) -0.0021(8)
C23A 0.0207(11) 0.0213(12) 0.0347(14) 0.0008(10) 0.0172(11) -0.0029(9)
C24A 0.0258(12) 0.0224(12) 0.0320(14) 0.0032(10) 0.0195(11) 0.0006(10)
C25A 0.0273(13) 0.0279(14) 0.0247(12) 0.0022(10) 0.0171(11) 0.0015(10)
C26A 0.0184(10) 0.0236(12) 0.0220(11) -0.0006(9) 0.0115(9) -0.0008(9)
C27A 0.0229(12) 0.0291(14) 0.0258(13) -0.0076(11) 0.0114(11) -0.0057(10)
C28A 0.0428(17) 0.0288(15) 0.0474(19) 0.0062(13) 0.0318(16) -0.0020(13)
C29A 0.0254(12) 0.0329(15) 0.0222(12) -0.0055(11) 0.0127(11) -0.0076(11)
Re2 0.01453(4) 0.01737(4) 0.01478(4) -0.00142(3) 0.00944(3) -0.00107(3)
O1B 0.0256(9) 0.0199(9) 0.0236(9) 0.0021(7) 0.0158(8) 0.0014(7)
C1B 0.0186(10) 0.0251(12) 0.0274(12) 0.0015(10) 0.0166(10) 0.0001(9)
C2B 0.0294(14) 0.0349(16) 0.0240(13) -0.0072(11) 0.0114(12) -0.0024(12)
C3B 0.096(4) 0.033(2) 0.041(2) -0.0135(17) 0.014(2) 0.000(2)
C4B 0.0439(19) 0.056(2) 0.0243(15) -0.0118(15) 0.0132(14) -0.0116(17)
N1B 0.0148(8) 0.0217(10) 0.0169(9) -0.0026(7) 0.0092(7) -0.0013(7)
N2B 0.0165(8) 0.0184(9) 0.0135(8) -0.0014(7) 0.0085(7) 0.0002(7)
N3B 0.0159(8) 0.0213(10) 0.0150(9) -0.0030(7) 0.0098(7) -0.0018(7)
C5B 0.0163(10) 0.0239(12) 0.0169(10) -0.0016(9) 0.0108(9) 0.0001(8)
C6B 0.0164(10) 0.0252(12) 0.0206(11) -0.0023(9) 0.0121(9) -0.0007(9)
C7B 0.0180(11) 0.0273(13) 0.0267(13) -0.0070(10) 0.0120(10) -0.0043(9)
C8B 0.0193(11) 0.0384(16) 0.0236(13) -0.0044(11) 0.0089(10) 0.0000(11)
C9B 0.0219(12) 0.0352(15) 0.0194(12) 0.0045(11) 0.0090(10) 0.0049(11)
C10B 0.0225(11) 0.0244(12) 0.0226(12) 0.0017(9) 0.0150(10) 0.0002(9)
C11B 0.0250(12) 0.0228(13) 0.0295(13) 0.0014(10) 0.0160(11) -0.0012(10)
C12B 0.0225(14) 0.056(2) 0.0320(16) -0.0024(15) 0.0034(12) -0.0046(14)
C13B 0.0258(13) 0.0310(15) 0.0325(15) 0.0078(12) 0.0169(12) 0.0011(11)
C14B 0.0192(10) 0.0228(12) 0.0195(11) -0.0009(9) 0.0127(9) 0.0009(9)
C15B 0.0215(11) 0.0191(11) 0.0185(10) -0.0002(8) 0.0134(9) 0.0006(8)
C16B 0.0250(12) 0.0230(12) 0.0226(11) -0.0046(9) 0.0159(10) 0.0003(10)
C17B 0.0285(13) 0.0245(12) 0.0207(12) -0.0069(10) 0.0141(11) -0.0039(10)
C18B 0.0212(11) 0.0244(12) 0.0211(11) -0.0050(9) 0.0119(10) -0.0051(9)
C19B 0.0175(10) 0.0215(11) 0.0168(10) -0.0009(8) 0.0102(9) -0.0014(8)
C20B 0.0151(9) 0.0261(12) 0.0178(10) -0.0046(9) 0.0097(8) -0.0030(9)
C21B 0.0132(9) 0.0187(10) 0.0152(10) -0.0024(8) 0.0078(8) -0.0014(8)
C22B 0.0167(10) 0.0195(11) 0.0206(11) -0.0015(8) 0.0116(9) -0.0017(8)
C23B 0.0206(10) 0.0187(11) 0.0240(11) -0.0053(9) 0.0150(10) -0.0021(9)
C24B 0.0204(10) 0.0272(12) 0.0188(11) -0.0035(9) 0.0138(9) -0.0053(9)
C25B 0.0199(10) 0.0260(12) 0.0198(11) 0.0052(9) 0.0125(9) -0.0005(9)
C26B 0.0144(9) 0.0192(11) 0.0219(11) 0.0005(9) 0.0113(9) -0.0008(8)
C27B 0.0391(15) 0.0253(13) 0.0360(15) 0.0113(12) 0.0275(14) 0.0110(12)
C28B 0.0358(15) 0.0426(18) 0.0288(14) -0.0017(12) 0.0252(13) -0.0011(13)
C29B 0.0267(12) 0.0210(12) 0.0370(15) 0.0057(11) 0.0219(12) 0.0056(10)

loop_
_atom_type_symbol
_atom_type_description
_atom_type_scat_dispersion_real
_atom_type_scat_dispersion_imag
_atom_type_scat_source
C C 0.0033 0.0016 'International Tables Vol C Tables 4.2.6.8 and 6.1.1.4'
H H 0.0000 0.0000 'International Tables Vol C Tables 4.2.6.8 and 6.1.1.4'
Br Br -0.2901 2.4595 'International Tables Vol C Tables 4.2.6.8 and 6.1.1.4'
N N 0.0061 0.0033 'International Tables Vol C Tables 4.2.6.8 and 6.1.1.4'
O O 0.0106 0.0060 'International Tables Vol C Tables 4.2.6.8 and 6.1.1.4'
Re Re -1.0185 7.2310 'International Tables Vol C Tables 4.2.6.8 and 6.1.1.4'

loop_
_geom_angle_atom_site_label_1
_geom_angle_atom_site_label_2
_geom_angle_atom_site_label_3
_geom_angle
O1A Re1 N3A 111.73(9)
O1A Re1 N1A 112.37(9)
N3A Re1 N1A 134.83(9)
O1A Re1 C1A 109.81(12)
N3A Re1 C1A 88.48(10)
N1A Re1 C1A 85.69(11)
O1A Re1 N2A 116.28(9)
N3A Re1 N2A 76.44(8)
N1A Re1 N2A 75.92(8)
C1A Re1 N2A 133.88(11)
O1A Re1 Br1A 97.74(18)
N3A Re1 Br1A 90.86(14)
N1A Re1 Br1A 92.55(13)
C1A Re1 Br1A 12.30(16)
N2A Re1 Br1A 145.97(17)
C2A C1A Re1 134.4(2)
C2A C1A H1A 112.8
Re1 C1A H1A 112.8
C1A C2A C3A 123.7(3)
C1A C2A C4A 121.5(3)
C3A C2A C4A 114.7(3)
C5A N1A C14A 112.96(19)
C5A N1A Re1 128.73(17)
C14A N1A Re1 118.23(16)
C15A N2A C19A 122.9(2)
C15A N2A Re1 119.21(17)
C19A N2A Re1 117.83(17)
C21A N3A C20A 112.49(19)
C21A N3A Re1 130.80(16)
C20A N3A Re1 116.71(15)
C10A C5A C6A 120.2(2)
C10A C5A N1A 120.7(2)
C6A C5A N1A 119.0(2)
C7A C6A C5A 119.0(2)
C7A C6A C11A 119.6(2)
C5A C6A C11A 121.3(2)
C8A C7A C6A 122.0(2)
C8A C7A H7A 119.0
C6A C7A H7A 119.0
C7A C8A C9A 117.8(2)
C7A C8A C12A 120.4(3)
C9A C8A C12A 121.9(3)
C8A C9A C10A 122.1(3)
C8A C9A H9A 119.0
C10A C9A H9A 119.0
C9A C10A C5A 118.8(2)
C9A C10A C13A 120.2(2)
C5A C10A C13A 121.0(2)
C6A C11A H11A 109.5
C6A C11A H11B 109.5
H11A C11A H11B 109.5
C6A C11A H11C 109.5
H11A C11A H11C 109.5
H11B C11A H11C 109.5
C8A C12A H12A 109.5
C8A C12A H12B 109.5
H12A C12A H12B 109.5
C8A C12A H12C 109.5
H12A C12A H12C 109.5
H12B C12A H12C 109.5
C10A C13A H13A 109.5
C10A C13A H13B 109.5
H13A C13A H13B 109.5
C10A C13A H13C 109.5
H13A C13A H13C 109.5
H13B C13A H13C 109.5
N1A C14A C15A 108.8(2)
N1A C14A H14A 109.9
C15A C14A H14A 109.9
N1A C14A H14B 109.9
C15A C14A H14B 109.9
H14A C14A H14B 108.3
N2A C15A C16A 119.7(2)
N2A C15A C14A 112.3(2)
C16A C15A C14A 127.9(2)
C15A C16A C17A 118.6(2)
C15A C16A H16A 120.7
C17A C16A H16A 120.7
C16A C17A C18A 120.9(3)
C16A C17A H17A 119.6
C18A C17A H17A 119.6
C19A C18A C17A 118.5(2)
C19A C18A H18A 120.7
C17A C18A H18A 120.7
N2A C19A C18A 119.2(2)
N2A C19A C20A 112.8(2)
C18A C19A C20A 128.0(2)
N3A C20A C19A 108.69(19)
N3A C20A H20A 110.0
C19A C20A H20A 110.0
N3A C20A H20B 110.0
C19A C20A H20B 110.0
H20A C20A H20B 108.3
C22A C21A C26A 120.2(2)
C22A C21A N3A 120.1(2)
C26A C21A N3A 119.7(2)
C23A C22A C21A 118.4(2)
C23A C22A C27A 121.1(2)
C21A C22A C27A 120.5(2)
C24A C23A C22A 122.3(3)
C24A C23A H23A 118.8
C22A C23A H23A 118.8
C23A C24A C25A 118.4(2)
C23A C24A C28A 121.2(3)
C25A C24A C28A 120.4(3)
C26A C25A C24A 121.2(3)
C26A C25A H25A 119.4
C24A C25A H25A 119.4
C25A C26A C21A 119.5(2)
C25A C26A C29A 119.9(2)
C21A C26A C29A 120.6(2)
C22A C27A H27A 109.5
C22A C27A H27B 109.5
H27A C27A H27B 109.5
C22A C27A H27C 109.5
H27A C27A H27C 109.5
H27B C27A H27C 109.5
C24A C28A H28A 109.5
C24A C28A H28B 109.5
H28A C28A H28B 109.5
C24A C28A H28C 109.5
H28A C28A H28C 109.5
H28B C28A H28C 109.5
C26A C29A H29A 109.5
C26A C29A H29B 109.5
H29A C29A H29B 109.5
C26A C29A H29C 109.5
H29A C29A H29C 109.5
H29B C29A H29C 109.5
O1B Re2 N1B 112.11(9)
O1B Re2 N3B 112.37(9)
N1B Re2 N3B 134.36(9)
O1B Re2 N2B 115.63(9)
N1B Re2 N2B 76.10(8)
N3B Re2 N2B 76.11(8)
O1B Re2 C1B 108.02(10)
N1B Re2 C1B 88.30(9)
N3B Re2 C1B 87.52(9)
N2B Re2 C1B 136.35(9)
C2B C1B Re2 134.9(2)
C2B C1B H1B 112.6
Re2 C1B H1B 112.6
C1B C2B C3B 124.7(3)
C1B C2B C4B 120.6(3)
C3B C2B C4B 114.7(3)
C2B C3B H3B1 109.5
C2B C3B H3B2 109.5
H3B1 C3B H3B2 109.5
C2B C3B H3B3 109.5
H3B1 C3B H3B3 109.5
H3B2 C3B H3B3 109.5
C2B C4B H4B1 109.5
C2B C4B H4B2 109.5
H4B1 C4B H4B2 109.5
C2B C4B H4B3 109.5
H4B1 C4B H4B3 109.5
H4B2 C4B H4B3 109.5
C5B N1B C14B 114.55(19)
C5B N1B Re2 127.24(16)
C14B N1B Re2 118.21(15)
C15B N2B C19B 122.9(2)
C15B N2B Re2 118.89(16)
C19B N2B Re2 117.89(16)
C21B N3B C20B 113.41(18)
C21B N3B Re2 128.65(15)
C20B N3B Re2 117.94(14)
C10B C5B C6B 120.2(2)
C10B C5B N1B 120.4(2)
C6B C5B N1B 119.3(2)
C7B C6B C5B 118.8(2)
C7B C6B C11B 120.3(2)
C5B C6B C11B 120.9(2)
C8B C7B C6B 122.0(3)
C8B C7B H7B 119.0
C6B C7B H7B 119.0
C9B C8B C7B 118.2(3)
C9B C8B C12B 121.3(3)
C7B C8B C12B 120.5(3)
C8B C9B C10B 122.2(3)
C8B C9B H9B 118.9
C10B C9B H9B 118.9
C9B C10B C5B 118.6(2)
C9B C10B C13B 120.3(2)
C5B C10B C13B 121.1(2)
C6B C11B H11D 109.5
C6B C11B H11E 109.5
H11D C11B H11E 109.5
C6B C11B H11F 109.5
H11D C11B H11F 109.5
H11E C11B H11F 109.5
C8B C12B H12D 109.5
C8B C12B H12E 109.5
H12D C12B H12E 109.5
C8B C12B H12F 109.5
H12D C12B H12F 109.5
H12E C12B H12F 109.5
C10B C13B H13D 109.5
C10B C13B H13E 109.5
H13D C13B H13E 109.5
C10B C13B H13F 109.5
H13D C13B H13F 109.5
H13E C13B H13F 109.5
N1B C14B C15B 108.18(19)
N1B C14B H14C 110.1
C15B C14B H14C 110.1
N1B C14B H14D 110.1
C15B C14B H14D 110.1
H14C C14B H14D 108.4
N2B C15B C16B 119.5(2)
N2B C15B C14B 112.4(2)
C16B C15B C14B 128.0(2)
C15B C16B C17B 118.2(2)
C15B C16B H16B 120.9
C17B C16B H16B 120.9
C18B C17B C16B 121.3(2)
C18B C17B H17B 119.4
C16B C17B H17B 119.4
C19B C18B C17B 118.1(2)
C19B C18B H18B 121.0
C17B C18B H18B 121.0
N2B C19B C18B 119.7(2)
N2B C19B C20B 112.5(2)
C18B C19B C20B 127.7(2)
N3B C20B C19B 108.46(19)
N3B C20B H20C 110.0
C19B C20B H20C 110.0
N3B C20B H20D 110.0
C19B C20B H20D 110.0
H20C C20B H20D 108.4
C26B C21B C22B 120.1(2)
C26B C21B N3B 120.2(2)
C22B C21B N3B 119.7(2)
C23B C22B C21B 118.9(2)
C23B C22B C27B 120.8(2)
C21B C22B C27B 120.3(2)
C24B C23B C22B 122.6(2)
C24B C23B H23B 118.7
C22B C23B H23B 118.7
C23B C24B C25B 117.4(2)
C23B C24B C28B 121.2(2)
C25B C24B C28B 121.4(2)
C24B C25B C26B 122.4(2)
C24B C25B H25B 118.8
C26B C25B H25B 118.8
C25B C26B C21B 118.6(2)
C25B C26B C29B 120.1(2)
C21B C26B C29B 121.2(2)
C22B C27B H27D 109.5
C22B C27B H27E 109.5
H27D C27B H27E 109.5
C22B C27B H27F 109.5
H27D C27B H27F 109.5
H27E C27B H27F 109.5
C24B C28B H28D 109.5
C24B C28B H28E 109.5
H28D C28B H28E 109.5
C24B C28B H28F 109.5
H28D C28B H28F 109.5
H28E C28B H28F 109.5
C26B C29B H29D 109.5
C26B C29B H29E 109.5
H29D C29B H29E 109.5
C26B C29B H29F 109.5
H29D C29B H29F 109.5
H29E C29B H29F 109.5

loop_
_geom_bond_atom_site_label_1
_geom_bond_atom_site_label_2
_geom_bond_distance
Re1 O1A 1.694(2)
Re1 N3A 1.967(2)
Re1 N1A 1.976(2)
Re1 C1A 2.057(4)
Re1 N2A 2.064(2)
Re1 Br1A 2.509(6)
C1A C2A 1.350(5)
C1A H1A 0.9500
C2A C3A 1.501(5)
C2A C4A 1.506(5)
C3A H3A1 0.9800
C3A H3A2 0.9800
C3A H3A3 0.9800
C4A H4A1 0.9800
C4A H4A2 0.9800
C4A H4A3 0.9800
N1A C5A 1.432(3)
N1A C14A 1.470(3)
N2A C15A 1.348(3)
N2A C19A 1.352(3)
N3A C21A 1.432(3)
N3A C20A 1.477(3)
C5A C10A 1.399(4)
C5A C6A 1.400(3)
C6A C7A 1.393(4)
C6A C11A 1.502(4)
C7A C8A 1.389(4)
C7A H7A 0.9500
C8A C9A 1.391(4)
C8A C12A 1.505(4)
C9A C10A 1.394(4)
C9A H9A 0.9500
C10A C13A 1.502(4)
C11A H11A 0.9800
C11A H11B 0.9800
C11A H11C 0.9800
C12A H12A 0.9800
C12A H12B 0.9800
C12A H12C 0.9800
C13A H13A 0.9800
C13A H13B 0.9800
C13A H13C 0.9800
C14A C15A 1.493(4)
C14A H14A 0.9900
C14A H14B 0.9900
C15A C16A 1.384(4)
C16A C17A 1.387(4)
C16A H16A 0.9500
C17A C18A 1.394(4)
C17A H17A 0.9500
C18A C19A 1.391(4)
C18A H18A 0.9500
C19A C20A 1.486(3)
C20A H20A 0.9900
C20A H20B 0.9900
C21A C22A 1.401(3)
C21A C26A 1.403(4)
C22A C23A 1.398(4)
C22A C27A 1.499(4)
C23A C24A 1.382(4)
C23A H23A 0.9500
C24A C25A 1.394(4)
C24A C28A 1.507(4)
C25A C26A 1.391(4)
C25A H25A 0.9500
C26A C29A 1.506(4)
C27A H27A 0.9800
C27A H27B 0.9800
C27A H27C 0.9800
C28A H28A 0.9800
C28A H28B 0.9800
C28A H28C 0.9800
C29A H29A 0.9800
C29A H29B 0.9800
C29A H29C 0.9800
Re2 O1B 1.7010(19)
Re2 N1B 1.968(2)
Re2 N3B 1.973(2)
Re2 N2B 2.057(2)
Re2 C1B 2.094(3)
C1B C2B 1.319(4)
C1B H1B 0.9500
C2B C3B 1.516(5)
C2B C4B 1.519(4)
C3B H3B1 0.9800
C3B H3B2 0.9800
C3B H3B3 0.9800
C4B H4B1 0.9800
C4B H4B2 0.9800
C4B H4B3 0.9800
N1B C5B 1.431(3)
N1B C14B 1.473(3)
N2B C15B 1.345(3)
N2B C19B 1.353(3)
N3B C21B 1.428(3)
N3B C20B 1.469(3)
C5B C10B 1.400(4)
C5B C6B 1.405(4)
C6B C7B 1.395(4)
C6B C11B 1.501(4)
C7B C8B 1.385(4)
C7B H7B 0.9500
C8B C9B 1.382(4)
C8B C12B 1.509(4)
C9B C10B 1.399(4)
C9B H9B 0.9500
C10B C13B 1.505(4)
C11B H11D 0.9800
C11B H11E 0.9800
C11B H11F 0.9800
C12B H12D 0.9800
C12B H12E 0.9800
C12B H12F 0.9800
C13B H13D 0.9800
C13B H13E 0.9800
C13B H13F 0.9800
C14B C15B 1.502(3)
C14B H14C 0.9900
C14B H14D 0.9900
C15B C16B 1.387(3)
C16B C17B 1.393(4)
C16B H16B 0.9500
C17B C18B 1.392(4)
C17B H17B 0.9500
C18B C19B 1.381(3)
C18B H18B 0.9500
C19B C20B 1.498(3)
C20B H20C 0.9900
C20B H20D 0.9900
C21B C26B 1.401(3)
C21B C22B 1.404(3)
C22B C23B 1.387(3)
C22B C27B 1.501(4)
C23B C24B 1.385(4)
C23B H23B 0.9500
C24B C25B 1.392(4)
C24B C28B 1.510(4)
C25B C26B 1.394(3)
C25B H25B 0.9500
C26B C29B 1.505(4)
C27B H27D 0.9800
C27B H27E 0.9800
C27B H27F 0.9800
C28B H28D 0.9800
C28B H28E 0.9800
C28B H28F 0.9800
C29B H29D 0.9800
C29B H29E 0.9800
C29B H29F 0.9800

loop_
_geom_torsion_atom_site_label_1
_geom_torsion_atom_site_label_2
_geom_torsion_atom_site_label_3
_geom_torsion_atom_site_label_4
_geom_torsion
O1A Re1 C1A C2A -13.8(3)
N3A Re1 C1A C2A -126.4(3)
N1A Re1 C1A C2A 98.5(3)
N2A Re1 C1A C2A 164.2(3)
Br1A Re1 C1A C2A -25.3(6)
Re1 C1A C2A C3A 7.3(5)
Re1 C1A C2A C4A -169.6(2)
O1A Re1 N1A C5A 85.1(2)
N3A Re1 N1A C5A -108.1(2)
C1A Re1 N1A C5A -24.5(2)
N2A Re1 N1A C5A -161.9(2)
Br1A Re1 N1A C5A -14.3(3)
O1A Re1 N1A C14A -91.3(2)
N3A Re1 N1A C14A 75.5(2)
C1A Re1 N1A C14A 159.0(2)
N2A Re1 N1A C14A 21.66(18)
Br1A Re1 N1A C14A 169.2(2)
O1A Re1 N2A C15A 89.6(2)
N3A Re1 N2A C15A -162.6(2)
N1A Re1 N2A C15A -18.70(19)
C1A Re1 N2A C15A -88.3(2)
Br1A Re1 N2A C15A -91.9(3)
O1A Re1 N2A C19A -87.2(2)
N3A Re1 N2A C19A 20.56(18)
N1A Re1 N2A C19A 164.5(2)
C1A Re1 N2A C19A 94.9(2)
Br1A Re1 N2A C19A 91.3(3)
O1A Re1 N3A C21A -91.8(2)
N1A Re1 N3A C21A 101.3(2)
C1A Re1 N3A C21A 19.0(2)
N2A Re1 N3A C21A 155.0(2)
Br1A Re1 N3A C21A 6.9(3)
O1A Re1 N3A C20A 87.90(19)
N1A Re1 N3A C20A -79.0(2)
C1A Re1 N3A C20A -161.34(19)
N2A Re1 N3A C20A -25.31(17)
Br1A Re1 N3A C20A -173.4(2)
C14A N1A C5A C10A -83.2(3)
Re1 N1A C5A C10A 100.2(3)
C14A N1A C5A C6A 97.6(3)
Re1 N1A C5A C6A -79.0(3)
C10A C5A C6A C7A 0.7(4)
N1A C5A C6A C7A 179.8(2)
C10A C5A C6A C11A -178.8(2)
N1A C5A C6A C11A 0.4(4)
C5A C6A C7A C8A -2.3(4)
C11A C6A C7A C8A 177.2(3)
C6A C7A C8A C9A 1.5(4)
C6A C7A C8A C12A -178.8(3)
C7A C8A C9A C10A 0.9(4)
C12A C8A C9A C10A -178.8(3)
C8A C9A C10A C5A -2.4(4)
C8A C9A C10A C13A 178.4(3)
C6A C5A C10A C9A 1.6(4)
N1A C5A C10A C9A -177.5(2)
C6A C5A C10A C13A -179.3(2)
N1A C5A C10A C13A 1.6(4)
C5A N1A C14A C15A 161.3(2)
Re1 N1A C14A C15A -21.7(3)
C19A N2A C15A C16A 5.3(4)
Re1 N2A C15A C16A -171.36(19)
C19A N2A C15A C14A -171.5(2)
Re1 N2A C15A C14A 11.9(3)
N1A C14A C15A N2A 5.6(3)
N1A C14A C15A C16A -170.9(3)
N2A C15A C16A C17A -1.5(4)
C14A C15A C16A C17A 174.7(3)
C15A C16A C17A C18A -1.8(4)
C16A C17A C18A C19A 1.7(4)
C15A N2A C19A C18A -5.4(4)
Re1 N2A C19A C18A 171.26(19)
C15A N2A C19A C20A 171.9(2)
Re1 N2A C19A C20A -11.5(3)
C17A C18A C19A N2A 1.8(4)
C17A C18A C19A C20A -175.0(3)
C21A N3A C20A C19A -153.7(2)
Re1 N3A C20A C19A 26.5(3)
N2A C19A C20A N3A -8.7(3)
C18A C19A C20A N3A 168.3(3)
C20A N3A C21A C22A -103.3(3)
Re1 N3A C21A C22A 76.4(3)
C20A N3A C21A C26A 76.0(3)
Re1 N3A C21A C26A -104.3(3)
C26A C21A C22A C23A -1.6(4)
N3A C21A C22A C23A 177.7(2)
C26A C21A C22A C27A 179.4(2)
N3A C21A C22A C27A -1.3(4)
C21A C22A C23A C24A 0.4(4)
C27A C22A C23A C24A 179.5(3)
C22A C23A C24A C25A 0.7(4)
C22A C23A C24A C28A -178.8(3)
C23A C24A C25A C26A -0.7(4)
C28A C24A C25A C26A 178.8(3)
C24A C25A C26A C21A -0.4(4)
C24A C25A C26A C29A 177.7(3)
C22A C21A C26A C25A 1.6(4)
N3A C21A C26A C25A -177.7(2)
C22A C21A C26A C29A -176.5(2)
N3A C21A C26A C29A 4.2(4)
O1B Re2 C1B C2B 1.1(3)
N1B Re2 C1B C2B 113.8(3)
N3B Re2 C1B C2B -111.7(3)
N2B Re2 C1B C2B -178.5(3)
Re2 C1B C2B C3B -2.7(5)
Re2 C1B C2B C4B -179.9(2)
O1B Re2 N1B C5B 90.3(2)
N3B Re2 N1B C5B -103.3(2)
N2B Re2 N1B C5B -157.3(2)
C1B Re2 N1B C5B -18.5(2)
O1B Re2 N1B C14B -89.48(19)
N3B Re2 N1B C14B 76.9(2)
N2B Re2 N1B C14B 22.87(17)
C1B Re2 N1B C14B 161.73(18)
O1B Re2 N2B C15B 87.95(19)
N1B Re2 N2B C15B -20.19(18)
N3B Re2 N2B C15B -163.61(19)
C1B Re2 N2B C15B -92.5(2)
O1B Re2 N2B C19B -85.47(19)
N1B Re2 N2B C19B 166.40(19)
N3B Re2 N2B C19B 22.97(17)
C1B Re2 N2B C19B 94.1(2)
O1B Re2 N3B C21B -91.6(2)
N1B Re2 N3B C21B 102.0(2)
N2B Re2 N3B C21B 156.0(2)
C1B Re2 N3B C21B 16.9(2)
O1B Re2 N3B C20B 88.67(19)
N1B Re2 N3B C20B -77.7(2)
N2B Re2 N3B C20B -23.66(17)
C1B Re2 N3B C20B -162.85(19)
C14B N1B C5B C10B -79.9(3)
Re2 N1B C5B C10B 100.3(3)
C14B N1B C5B C6B 102.6(3)
Re2 N1B C5B C6B -77.3(3)
C10B C5B C6B C7B -1.2(3)
N1B C5B C6B C7B 176.3(2)
C10B C5B C6B C11B 179.3(2)
N1B C5B C6B C11B -3.2(3)
C5B C6B C7B C8B 1.2(4)
C11B C6B C7B C8B -179.3(3)
C6B C7B C8B C9B -0.4(4)
C6B C7B C8B C12B 179.7(3)
C7B C8B C9B C10B -0.4(4)
C12B C8B C9B C10B 179.5(3)
C8B C9B C10B C5B 0.4(4)
C8B C9B C10B C13B -177.9(3)
C6B C5B C10B C9B 0.4(4)
N1B C5B C10B C9B -177.1(2)
C6B C5B C10B C13B 178.7(2)
N1B C5B C10B C13B 1.2(4)
C5B N1B C14B C15B 157.8(2)
Re2 N1B C14B C15B -22.4(3)
C19B N2B C15B C16B 5.1(4)
Re2 N2B C15B C16B -168.00(19)
C19B N2B C15B C14B -173.6(2)
Re2 N2B C15B C14B 13.3(3)
N1B C14B C15B N2B 5.0(3)
N1B C14B C15B C16B -173.5(2)
N2B C15B C16B C17B 0.1(4)
C14B C15B C16B C17B 178.5(3)
C15B C16B C17B C18B -2.7(4)
C16B C17B C18B C19B 0.4(4)
C15B N2B C19B C18B -7.5(4)
Re2 N2B C19B C18B 165.66(19)
C15B N2B C19B C20B 169.3(2)
Re2 N2B C19B C20B -17.6(3)
C17B C18B C19B N2B 4.5(4)
C17B C18B C19B C20B -171.7(3)
C21B N3B C20B C19B -158.5(2)
Re2 N3B C20B C19B 21.2(3)
N2B C19B C20B N3B -1.7(3)
C18B C19B C20B N3B 174.8(2)
C20B N3B C21B C26B 80.0(3)
Re2 N3B C21B C26B -99.7(2)
C20B N3B C21B C22B -100.6(3)
Re2 N3B C21B C22B 79.7(3)
C26B C21B C22B C23B -0.5(3)
N3B C21B C22B C23B -179.9(2)
C26B C21B C22B C27B 179.0(2)
N3B C21B C22B C27B -0.4(4)
C21B C22B C23B C24B 0.1(4)
C27B C22B C23B C24B -179.4(3)
C22B C23B C24B C25B 0.6(4)
C22B C23B C24B C28B -177.2(2)
C23B C24B C25B C26B -0.8(4)
C28B C24B C25B C26B 176.9(2)
C24B C25B C26B C21B 0.4(4)
C24B C25B C26B C29B 179.6(2)
C22B C21B C26B C25B 0.3(3)
N3B C21B C26B C25B 179.6(2)
C22B C21B C26B C29B -178.9(2)
N3B C21B C26B C29B 0.5(3)
